data_2100315
loop_
_publ_author_name
'Nowell, Harriott'
'Price, Sarah L.'

_publ_section_title
;
 Validation of a search technique for crystal structure prediction
 of flexible molecules by application to piracetam
;
_journal_issue 5
_journal_name_full
;
 Acta Crystallographica, Section B: Structural Science
;
_journal_page_first 558
_journal_page_last 568
_journal_paper_doi 10.1107/s0108768105018549
_journal_volume 61
_journal_year 2005
_chemical_formula_sum 'C6 H10 N2 O2'
_space_group_IT_number 2
_symmetry_cell_setting triclinic
_symmetry_space_group_name_Hall '-P 1'
_symmetry_space_group_name_H-M 'P -1'
_cell_angle_alpha 115.634
_cell_angle_beta 96.6441
_cell_angle_gamma 86.5482
_cell_formula_units_Z 2
_cell_length_a 7.8007
_cell_length_b 5.6275
_cell_length_c 8.9558
_cell_volume 352.048
_cod_duplicate_entry 2100170
_cod_depositor_comments
;
 Marking structure as being theoretically determined.

 Antanas Vaitkus,
 2017-08-05

 Adding the _cell_formula_units_Z data item.

 Antanas Vaitkus,
 2017-08-05
;
_cod_original_formula_sum 'C6 N2 O2 H10'
_cod_struct_determination_method theoretical
_cod_database_code 2100315

loop_
_symmetry_equiv_pos_site_id
_symmetry_equiv_pos_as_xyz
1 x,y,z
2 -x,-y,-z

loop_
_atom_site_label
_atom_site_fract_x
_atom_site_fract_y
_atom_site_fract_z
_atom_site_type_symbol
C1 0.675041 0.146839 0.355951 C
C2 0.493374 0.195506 0.292548 C
C3 0.517272 0.398676 0.22598 C
C4 0.701832 0.343929 0.175128 C
C5 0.965347 0.179148 0.300709 C
C6 0.987951 -0.106261 0.172653 C
N1 0.787181 0.260822 0.298684 N
N2 1.13787 -0.225955 0.201303 N
O1 0.720053 0.0241963 0.439219 O
O2 0.884166 -0.211268 0.0495057 O
H1 0.406537 0.256445 0.389684 H
H2 0.447878 0.00796444 0.192827 H
H3 0.50902 0.597444 0.325068 H
H4 0.423031 0.382668 0.122545 H
H5 0.763455 0.518584 0.183111 H
H6 0.706755 0.186268 0.049711 H
H7 1.04265 0.307478 0.272771 H
H8 1.00985 0.198864 0.425505 H
H9 1.19519 -0.163684 0.31821 H
H10 1.14839 -0.420014 0.126836 H
